data_4349579
loop_
_publ_author_name
'Andrade, Marta M.'
'Silva, Rafaela A. L.'
'Santos, Isabel C.'
'Lopes, Elsa B.'
'Raba\,ca, Sandra'
'Pereira, Laura C. J.'
'Coutinho, Joana T.'
'Telo, Jo\~ao P.'
'Rovira, Concepci\'o'
'Almeida, Manuel'
'Belo, Dulce'

_publ_section_title
;
 Gold and nickel alkyl substituted bis-thiophenedithiolene complexes:
 anionic and neutral forms
;
_journal_issue 2
_journal_name_full 'Inorganic Chemistry Frontiers'
_journal_page_first 270
_journal_paper_doi 10.1039/C6QI00447D
_journal_volume 4
_journal_year 2017
_chemical_formula_sum 'C11 H14 O S3'
_chemical_formula_weight 258.40
_space_group_IT_number 19
_space_group_name_Hall 'P 2ac 2ab'
_space_group_name_H-M_alt 'P 21 21 21'
_symmetry_cell_setting orthorhombic
_symmetry_space_group_name_H-M 'P 21 21 21'
_atom_sites_solution_hydrogens geom
_atom_sites_solution_primary direct
_atom_sites_solution_secondary difmap
_audit_creation_method SHELXL-97
_audit_update_record
;
2016-09-21 deposited with the CCDC.
2016-11-29 downloaded from the CCDC.
;
_cell_angle_alpha 90.00
_cell_angle_beta 90.00
_cell_angle_gamma 90.00
_cell_formula_units_Z 4
_cell_length_a 8.3881(3)
_cell_length_b 9.2948(5)
_cell_length_c 15.6577(6)
_cell_measurement_reflns_used 1979
_cell_measurement_temperature 150(2)
_cell_measurement_theta_max 26.51
_cell_measurement_theta_min 2.55
_cell_volume 1220.76(9)
_computing_cell_refinement 'Bruker SAINT'
_computing_data_collection 'Bruker APEX2'
_computing_data_reduction 'Bruker SAINT'
_computing_structure_refinement 'SHELXL-97 (Sheldrick, 2008)'
_computing_structure_solution 'SHELXS-97 (Sheldrick, 2008)'
_diffrn_ambient_temperature 150(2)
_diffrn_measured_fraction_theta_full 0.998
_diffrn_measured_fraction_theta_max 0.998
_diffrn_measurement_device_type 'Bruker APEX-II CCD'
_diffrn_measurement_method '\f and \w scans'
_diffrn_radiation_monochromator graphite
_diffrn_radiation_source 'fine-focus sealed tube'
_diffrn_radiation_type MoK\a
_diffrn_radiation_wavelength 0.71073
_diffrn_reflns_av_R_equivalents 0.0312
_diffrn_reflns_av_sigmaI/netI 0.0464
_diffrn_reflns_limit_h_max 8
_diffrn_reflns_limit_h_min -10
_diffrn_reflns_limit_k_max 10
_diffrn_reflns_limit_k_min -11
_diffrn_reflns_limit_l_max 19
_diffrn_reflns_limit_l_min -17
_diffrn_reflns_number 5393
_diffrn_reflns_theta_full 25.68
_diffrn_reflns_theta_max 25.68
_diffrn_reflns_theta_min 3.27
_exptl_absorpt_coefficient_mu 0.578
_exptl_absorpt_correction_T_max 0.9773
_exptl_absorpt_correction_T_min 0.8103
_exptl_absorpt_correction_type multi-scan
_exptl_absorpt_process_details sadabs
_exptl_crystal_colour colourless
_exptl_crystal_density_diffrn 1.406
_exptl_crystal_density_method 'not measured'
_exptl_crystal_description plate
_exptl_crystal_F_000 544
_exptl_crystal_size_max 0.38
_exptl_crystal_size_mid 0.20
_exptl_crystal_size_min 0.04
_refine_diff_density_max 0.305
_refine_diff_density_min -0.192
_refine_diff_density_rms 0.052
_refine_ls_abs_structure_details 'Flack H D (1983), Acta Cryst. A39, 876-881'
_refine_ls_abs_structure_Flack -0.03(9)
_refine_ls_extinction_method none
_refine_ls_goodness_of_fit_ref 1.040
_refine_ls_hydrogen_treatment constr
_refine_ls_matrix_type full
_refine_ls_number_parameters 140
_refine_ls_number_reflns 2256
_refine_ls_number_restraints 0
_refine_ls_restrained_S_all 1.040
_refine_ls_R_factor_all 0.0420
_refine_ls_R_factor_gt 0.0320
_refine_ls_shift/su_max 0.002
_refine_ls_shift/su_mean 0.000
_refine_ls_structure_factor_coef Fsqd
_refine_ls_weighting_details 'calc w=1/[\s^2^(Fo^2^)+(0.0275P)^2^+0.0992P] where P=(Fo^2^+2Fc^2^)/3'
_refine_ls_weighting_scheme calc
_refine_ls_wR_factor_gt 0.0628
_refine_ls_wR_factor_ref 0.0654
_reflns_number_gt 1989
_reflns_number_total 2256
_reflns_threshold_expression >2sigma(I)
_cod_data_source_file c6qi00447d2.cif
_cod_data_source_block Compound_III
_cod_depositor_comments
;
The following automatic conversions were performed:

data item '_symmetry_cell_setting' value 'Orthorhombic' was changed
to 'orthorhombic' in accordance with the
/home/saulius/struct/COD-crude-data/automatic-downloads/DataCite-retrospective/RSC/depositions/lib/dictionaries/cif_core.dic
dictionary named 'cif_core.dic' version 2.4.2 last updated on
2011-04-26.

Automatic conversion script
Id: cif_fix_values 6909 2019-04-08 15:41:33Z antanas 
;
_cod_original_sg_symbol_H-M 'P2(1)2(1)2(1) '
_cod_database_code 4349579

loop_
_symmetry_equiv_pos_as_xyz
'x, y, z'
'x+1/2, -y+1/2, -z'
'-x, y+1/2, -z+1/2'
'-x+1/2, -y, z+1/2'

loop_
_atom_site_label
_atom_site_type_symbol
_atom_site_fract_x
_atom_site_fract_y
_atom_site_fract_z
_atom_site_U_iso_or_equiv
_atom_site_adp_type
_atom_site_occupancy
_atom_site_symmetry_multiplicity
_atom_site_calc_flag
_atom_site_refinement_flags
S1 S 0.86238(8) 0.74268(7) 0.04479(4) 0.02306(16) Uani 1 1 d .
S2 S 0.65912(7) 0.59140(7) 0.18410(4) 0.01863(15) Uani 1 1 d .
S3 S 1.00202(8) 0.91979(8) 0.18460(4) 0.02508(17) Uani 1 1 d .
O1 O 1.0764(2) 0.9475(2) 0.02139(12) 0.0353(5) Uani 1 1 d .
C1 C 0.9969(3) 0.8831(3) 0.07315(16) 0.0255(6) Uani 1 1 d .
C2 C 0.7998(3) 0.7103(3) 0.14894(16) 0.0184(6) Uani 1 1 d .
C3 C 0.6833(3) 0.6517(3) 0.28899(15) 0.0164(6) Uani 1 1 d .
C4 C 0.5790(3) 0.5875(3) 0.35761(15) 0.0220(6) Uani 1 1 d .
H12 H 0.6406 0.5907 0.4123 0.026 Uiso 1 1 calc R
C5 C 0.5362(3) 0.4304(3) 0.34062(17) 0.0321(7) Uani 1 1 d .
H14 H 0.4758 0.4234 0.2872 0.048 Uiso 1 1 calc R
H1 H 0.4713 0.3935 0.3878 0.048 Uiso 1 1 calc R
H13 H 0.6341 0.3733 0.3359 0.048 Uiso 1 1 calc R
C6 C 0.7941(3) 0.7587(3) 0.29578(15) 0.0174(6) Uani 1 1 d .
C7 C 0.8608(3) 0.7902(3) 0.21346(15) 0.0168(5) Uani 1 1 d .
C8 C 0.8403(3) 0.8338(3) 0.37766(15) 0.0215(6) Uani 1 1 d .
H5 H 0.7795 0.7874 0.4252 0.026 Uiso 1 1 calc R
C9 C 1.0182(3) 0.8154(3) 0.39703(17) 0.0263(7) Uani 1 1 d .
H3 H 1.0422 0.7131 0.4048 0.039 Uiso 1 1 calc R
H2 H 1.0450 0.8680 0.4493 0.039 Uiso 1 1 calc R
H4 H 1.0811 0.8534 0.3493 0.039 Uiso 1 1 calc R
C10 C 0.7942(4) 0.9931(4) 0.37596(19) 0.0362(8) Uani 1 1 d .
H6 H 0.8517 1.0416 0.3297 0.054 Uiso 1 1 calc R
H8 H 0.8223 1.0377 0.4306 0.054 Uiso 1 1 calc R
H7 H 0.6792 1.0021 0.3664 0.054 Uiso 1 1 calc R
C11 C 0.4289(4) 0.6789(4) 0.37018(19) 0.0376(8) Uani 1 1 d .
H11 H 0.4595 0.7766 0.3869 0.056 Uiso 1 1 calc R
H10 H 0.3627 0.6360 0.4150 0.056 Uiso 1 1 calc R
H9 H 0.3686 0.6823 0.3166 0.056 Uiso 1 1 calc R

loop_
_atom_site_aniso_label
_atom_site_aniso_U_11
_atom_site_aniso_U_22
_atom_site_aniso_U_33
_atom_site_aniso_U_23
_atom_site_aniso_U_13
_atom_site_aniso_U_12
S1 0.0274(4) 0.0256(4) 0.0162(3) 0.0000(3) 0.0015(3) 0.0018(3)
S2 0.0197(4) 0.0181(3) 0.0181(3) -0.0023(3) -0.0017(3) -0.0029(3)
S3 0.0242(4) 0.0257(4) 0.0253(3) -0.0005(3) 0.0034(3) -0.0090(3)
O1 0.0377(13) 0.0356(14) 0.0324(11) 0.0071(10) 0.0121(10) -0.0054(10)
C1 0.0254(16) 0.0275(16) 0.0236(14) 0.0028(12) 0.0042(13) 0.0033(13)
C2 0.0186(16) 0.0196(14) 0.0170(12) 0.0009(11) 0.0003(11) 0.0031(10)
C3 0.0152(15) 0.0172(13) 0.0169(13) -0.0025(11) -0.0019(11) 0.0040(10)
C4 0.0175(15) 0.0291(15) 0.0195(12) 0.0025(13) -0.0008(11) -0.0022(14)
C5 0.0304(18) 0.0355(17) 0.0305(15) 0.0086(14) -0.0007(13) -0.0150(14)
C6 0.0127(13) 0.0179(13) 0.0216(14) -0.0015(12) -0.0007(10) 0.0021(11)
C7 0.0130(13) 0.0183(12) 0.0191(12) 0.0004(10) 0.0008(11) -0.0006(11)
C8 0.0190(16) 0.0279(15) 0.0176(13) -0.0060(11) 0.0019(13) -0.0041(13)
C9 0.0233(17) 0.0320(16) 0.0237(14) -0.0023(13) -0.0060(13) -0.0060(13)
C10 0.029(2) 0.0352(19) 0.045(2) -0.0205(16) -0.0070(15) 0.0053(14)
C11 0.0241(18) 0.052(2) 0.0364(18) 0.0102(16) 0.0141(15) 0.0075(16)

loop_
_atom_type_symbol
_atom_type_description
_atom_type_scat_dispersion_real
_atom_type_scat_dispersion_imag
_atom_type_scat_source
C C 0.0033 0.0016 'International Tables Vol C Tables 4.2.6.8 and 6.1.1.4'
H H 0.0000 0.0000 'International Tables Vol C Tables 4.2.6.8 and 6.1.1.4'
O O 0.0106 0.0060 'International Tables Vol C Tables 4.2.6.8 and 6.1.1.4'
S S 0.1246 0.1234 'International Tables Vol C Tables 4.2.6.8 and 6.1.1.4'

loop_
_geom_angle_atom_site_label_1
_geom_angle_atom_site_label_2
_geom_angle_atom_site_label_3
_geom_angle
C2 S1 C1 94.84(12)
C2 S2 C3 90.88(12)
C7 S3 C1 96.05(12)
O1 C1 S3 123.4(2)
O1 C1 S1 123.1(2)
S3 C1 S1 113.57(15)
C7 C2 S2 112.1(2)
C7 C2 S1 119.4(2)
S2 C2 S1 128.52(16)
C6 C3 C4 128.8(2)
C6 C3 S2 112.69(18)
C4 C3 S2 118.40(18)
C3 C4 C5 113.0(2)
C3 C4 C11 110.5(2)
C5 C4 C11 111.1(2)
C3 C4 H12 107.4
C5 C4 H12 107.4
C11 C4 H12 107.4
C4 C5 H14 109.5
C4 C5 H1 109.5
H14 C5 H1 109.5
C4 C5 H13 109.5
H14 C5 H13 109.5
H1 C5 H13 109.5
C3 C6 C7 110.1(2)
C3 C6 C8 125.3(2)
C7 C6 C8 124.6(2)
C2 C7 C6 114.3(2)
C2 C7 S3 116.16(19)
C6 C7 S3 129.52(19)
C6 C8 C10 111.6(2)
C6 C8 C9 111.5(2)
C10 C8 C9 110.9(2)
C6 C8 H5 107.5
C10 C8 H5 107.5
C9 C8 H5 107.5
C8 C9 H3 109.5
C8 C9 H2 109.5
H3 C9 H2 109.5
C8 C9 H4 109.5
H3 C9 H4 109.5
H2 C9 H4 109.5
C8 C10 H6 109.5
C8 C10 H8 109.5
H6 C10 H8 109.5
C8 C10 H7 109.5
H6 C10 H7 109.5
H8 C10 H7 109.5
C4 C11 H11 109.5
C4 C11 H10 109.5
H11 C11 H10 109.5
C4 C11 H9 109.5
H11 C11 H9 109.5
H10 C11 H9 109.5

loop_
_geom_bond_atom_site_label_1
_geom_bond_atom_site_label_2
_geom_bond_distance
S1 C2 1.739(3)
S1 C1 1.782(3)
S2 C2 1.708(3)
S2 C3 1.747(2)
S3 C7 1.749(3)
S3 C1 1.779(3)
O1 C1 1.208(3)
C2 C7 1.354(4)
C3 C6 1.366(3)
C3 C4 1.508(3)
C4 C5 1.528(4)
C4 C11 1.531(4)
C4 H12 1.0000
C5 H14 0.9800
C5 H1 0.9800
C5 H13 0.9800
C6 C7 1.435(3)
C6 C8 1.510(3)
C8 C10 1.530(4)
C8 C9 1.532(4)
C8 H5 1.0000
C9 H3 0.9800
C9 H2 0.9800
C9 H4 0.9800
C10 H6 0.9800
C10 H8 0.9800
C10 H7 0.9800
C11 H11 0.9800
C11 H10 0.9800
C11 H9 0.9800
